data_1506306
loop_
_publ_author_name
'Wang, Qi-Qiang'
'Wang, De-Xian'
'Ma, Hong-Wei'
'Wang, Mei-Xiang'

_publ_section_title
;
 Synthesis of tetraazacalix[2]arene[2]triazines: tuning the cavity by the
 substituents on the bridging nitrogen atoms.
;
_journal_issue 26
_journal_name_full 'Organic letters'
_journal_page_first 5967
_journal_page_last 5970
_journal_paper_doi 10.1021/ol062441e
_journal_volume 8
_journal_year 2006
_chemical_formula_sum 'C33.5 H27.5 Cl2 N10.5 O2.5'
_chemical_formula_weight 688.06
_chemical_name_systematic
; 

 ? 

;
_space_group_IT_number 2
_symmetry_cell_setting triclinic
_symmetry_space_group_name_Hall '-P 1'
_symmetry_space_group_name_H-M 'P -1'
_atom_sites_solution_hydrogens geom
_atom_sites_solution_primary direct
_atom_sites_solution_secondary difmap
_audit_creation_method SHELXL-97
_cell_angle_alpha 76.66(3)
_cell_angle_beta 89.07(3)
_cell_angle_gamma 88.22(3)
_cell_formula_units_Z 4
_cell_length_a 13.477(3)
_cell_length_b 15.305(3)
_cell_length_c 16.878(3)
_cell_measurement_reflns_used 29318
_cell_measurement_temperature 293(2)
_cell_measurement_theta_max 26.00
_cell_measurement_theta_min 1.24
_cell_volume 3385.6(12)
_computing_cell_refinement 'Rapid Auto(Rigaku 2001)'
_computing_data_collection 'Rapid Auto(Rigaku 2001)'
_computing_data_reduction 'Rapid Auto(Rigaku 2001)'
_computing_structure_refinement 'SHELXL-97 (Sheldrick, 1997)'
_computing_structure_solution 'SHELXS-97 (Sheldrick, 1990)'
_diffrn_ambient_temperature 293(2)
_diffrn_measured_fraction_theta_full 0.961
_diffrn_measured_fraction_theta_max 0.961
_diffrn_measurement_device_type '\w oscillation'
_diffrn_measurement_method 'Rigaku Raxis Rapid IP Area Detector'
_diffrn_radiation_monochromator graphite
_diffrn_radiation_source 'Rotating Anode'
_diffrn_radiation_type MoK\a
_diffrn_radiation_wavelength 0.71073
_diffrn_reflns_av_R_equivalents 0.0761
_diffrn_reflns_av_sigmaI/netI 0.0826
_diffrn_reflns_limit_h_max 16
_diffrn_reflns_limit_h_min -16
_diffrn_reflns_limit_k_max 18
_diffrn_reflns_limit_k_min -18
_diffrn_reflns_limit_l_max 20
_diffrn_reflns_limit_l_min -20
_diffrn_reflns_number 29318
_diffrn_reflns_theta_full 26.00
_diffrn_reflns_theta_max 26.00
_diffrn_reflns_theta_min 1.24
_exptl_absorpt_coefficient_mu 0.242
_exptl_absorpt_correction_T_max 0.9265
_exptl_absorpt_correction_T_min 0.8729
_exptl_absorpt_correction_type empirical
_exptl_absorpt_process_details Abscor
_exptl_crystal_colour colorless
_exptl_crystal_density_diffrn 1.350
_exptl_crystal_density_method 'not measured'
_exptl_crystal_description trunk
_exptl_crystal_F_000 1424
_exptl_crystal_size_max 0.58
_exptl_crystal_size_mid 0.56
_exptl_crystal_size_min 0.32
_refine_diff_density_max 0.616
_refine_diff_density_min -0.345
_refine_diff_density_rms 0.089
_refine_ls_extinction_method none
_refine_ls_goodness_of_fit_ref 1.091
_refine_ls_hydrogen_treatment constr
_refine_ls_matrix_type full
_refine_ls_number_parameters 874
_refine_ls_number_reflns 12807
_refine_ls_number_restraints 0
_refine_ls_restrained_S_all 1.091
_refine_ls_R_factor_all 0.1802
_refine_ls_R_factor_gt 0.1191
_refine_ls_shift/su_max 0.000
_refine_ls_shift/su_mean 0.000
_refine_ls_structure_factor_coef Fsqd
_refine_ls_weighting_details 'calc w=1/[\s^2^(Fo^2^)+(0.1356P)^2^+16.3978P] where P=(Fo^2^+2Fc^2^)/3'
_refine_ls_weighting_scheme calc
_refine_ls_wR_factor_gt 0.3283
_refine_ls_wR_factor_ref 0.3646
_reflns_number_gt 7438
_reflns_number_total 12807
_reflns_threshold_expression >2sigma(I)
_cod_data_source_file ol062441esi20061004_092712.cif
_cod_data_source_block a
_cod_depositor_comments
;
The following automatic conversions were performed:

'_symmetry_cell_setting' value 'Triclinic' changed to 'triclinic'
according to /home/saulius/struct/CIF-dictionaries/cif_core.dic
dictionary named 'cif_core.dic' version 2.4.1 from
2010-06-29.

'_exptl_absorpt_correction_type' value 'Empirical'
changed to 'empirical' according to
/home/saulius/struct/CIF-dictionaries/cif_core.dic dictionary named
'cif_core.dic' version 2.4.1 from 2010-06-29.

Automatic conversion script
Id: cif_fix_values 1715 2011-07-08 13:25:40Z adriana 
;
_cod_original_cell_volume 3385.5(12)
_cod_original_sg_symbol_H-M P-1
_cod_original_formula_sum 'C33.50 H27.50 Cl2 N10.50 O2.50'
_cod_database_code 1506306

loop_
_symmetry_equiv_pos_as_xyz
'x, y, z'
'-x, -y, -z'

loop_
_atom_site_label
_atom_site_type_symbol
_atom_site_fract_x
_atom_site_fract_y
_atom_site_fract_z
_atom_site_U_iso_or_equiv
_atom_site_adp_type
_atom_site_occupancy
_atom_site_symmetry_multiplicity
_atom_site_calc_flag
_atom_site_refinement_flags
Cl1 Cl 0.92083(16) 0.72879(16) 0.18054(11) 0.0591(6) Uani 1 1 d .
Cl2 Cl 0.93599(16) 0.73262(16) -0.56863(12) 0.0575(6) Uani 1 1 d .
Cl3 Cl 0.5255(2) 0.61641(19) -1.05423(14) 0.0742(7) Uani 1 1 d .
Cl4 Cl 0.5240(2) 0.6101(2) -0.28261(14) 0.0936(10) Uani 1 1 d .
O1 O 1.4292(4) 0.8891(5) 0.0392(5) 0.079(2) Uani 1 1 d .
O2 O 1.4327(4) 0.8908(5) -0.4958(5) 0.084(2) Uani 1 1 d .
O3 O 0.0212(6) 0.4414(6) -0.9027(6) 0.112(3) Uani 1 1 d .
O4 O 0.0409(5) 0.4225(5) -0.3445(4) 0.0714(18) Uani 1 1 d .
O5 O -0.2097(16) 0.3019(8) -0.8107(7) 0.215(9) Uani 1 1 d .
N1 N 0.8818(4) 0.8507(4) -0.0796(3) 0.0408(14) Uani 1 1 d .
N2 N 0.8178(5) 0.7722(5) 0.0491(4) 0.0484(16) Uani 1 1 d .
N3 N 0.9867(4) 0.8143(4) 0.0390(3) 0.0419(14) Uani 1 1 d .
N4 N 1.0440(4) 0.8977(4) -0.0839(3) 0.0401(14) Uani 1 1 d .
N5 N 1.0469(4) 0.9002(4) -0.3734(4) 0.0411(14) Uani 1 1 d .
N6 N 0.8854(4) 0.8483(4) -0.3563(3) 0.0413(14) Uani 1 1 d .
N7 N 0.9948(4) 0.8168(4) -0.4617(4) 0.0415(14) Uani 1 1 d .
N8 N 0.8265(4) 0.7708(5) -0.4541(3) 0.0457(15) Uani 1 1 d .
N9 N 0.7246(5) 0.7950(5) -0.3524(4) 0.059(2) Uani 1 1 d .
H9A H 0.6844 0.7686 -0.3777 0.071 Uiso 1 1 calc R
N10 N 0.7194(4) 0.8001(5) -0.0623(3) 0.0491(17) Uani 1 1 d .
H10A H 0.6771 0.7758 -0.0257 0.059 Uiso 1 1 calc R
N11 N 0.4789(4) 0.7025(5) -0.8259(4) 0.0452(15) Uani 1 1 d .
N12 N 0.5793(5) 0.6955(5) -0.9433(4) 0.0482(16) Uani 1 1 d .
N13 N 0.4207(4) 0.6283(5) -0.9268(4) 0.0480(16) Uani 1 1 d .
N14 N 0.3213(4) 0.6467(5) -0.8195(4) 0.0501(17) Uani 1 1 d .
N15 N 0.3276(4) 0.6413(5) -0.5282(4) 0.0498(16) Uani 1 1 d .
N16 N 0.4856(4) 0.6969(5) -0.5474(4) 0.0479(16) Uani 1 1 d .
N17 N 0.4237(5) 0.6225(5) -0.4142(4) 0.0506(16) Uani 1 1 d .
N18 N 0.5844(5) 0.6872(5) -0.4273(4) 0.0566(18) Uani 1 1 d .
N19 N 0.6451(5) 0.7529(5) -0.5524(4) 0.0541(18) Uani 1 1 d .
H19A H 0.6972 0.7537 -0.5238 0.065 Uiso 1 1 calc R
N20 N 0.6387(5) 0.7618(5) -0.8467(4) 0.0512(17) Uani 1 1 d .
H20A H 0.6891 0.7672 -0.8791 0.061 Uiso 1 1 calc R
N21 N -0.2493(9) 0.4461(7) -0.8347(9) 0.107(4) Uani 1 1 d .
C1 C 0.8091(5) 0.8088(5) -0.0326(4) 0.0433(17) Uani 1 1 d .
C2 C 0.9079(5) 0.7769(5) 0.0774(4) 0.0401(16) Uani 1 1 d .
C3 C 0.9666(5) 0.8523(5) -0.0404(4) 0.0359(15) Uani 1 1 d .
C4 C 1.0406(5) 0.8992(5) -0.2284(4) 0.0383(16) Uani 1 1 d .
H4A H 1.0545 0.8377 -0.2164 0.046 Uiso 1 1 calc R
C5 C 1.0298(5) 0.9445(5) -0.1663(4) 0.0383(16) Uani 1 1 d .
C6 C 1.0089(5) 1.0360(5) -0.1844(4) 0.0442(18) Uani 1 1 d .
H6B H 1.0013 1.0664 -0.1429 0.053 Uiso 1 1 calc R
C7 C 0.9995(6) 1.0818(6) -0.2650(5) 0.0505(19) Uani 1 1 d .
H7B H 0.9863 1.1435 -0.2774 0.061 Uiso 1 1 calc R
C8 C 1.0094(6) 1.0375(5) -0.3270(5) 0.0459(18) Uani 1 1 d .
H8B H 1.0018 1.0688 -0.3809 0.055 Uiso 1 1 calc R
C9 C 1.0305(5) 0.9468(5) -0.3090(4) 0.0366(15) Uani 1 1 d .
C10 C 0.9740(5) 0.8528(5) -0.3981(4) 0.0369(15) Uani 1 1 d .
C11 C 0.9164(5) 0.7787(5) -0.4849(4) 0.0437(17) Uani 1 1 d .
C12 C 0.8161(5) 0.8057(5) -0.3866(4) 0.0445(18) Uani 1 1 d .
C13 C 0.7339(5) 0.8123(5) -0.2106(4) 0.0422(17) Uani 1 1 d .
H13B H 0.8021 0.8009 -0.2079 0.051 Uiso 1 1 calc R
C14 C 0.6829(5) 0.8190(6) -0.2832(5) 0.050(2) Uani 1 1 d .
C15 C 0.5817(6) 0.8399(7) -0.2876(6) 0.065(3) Uani 1 1 d .
H15A H 0.5483 0.8442 -0.3362 0.078 Uiso 1 1 calc R
C16 C 0.5314(6) 0.8543(7) -0.2210(5) 0.066(3) Uani 1 1 d .
H16B H 0.4643 0.8709 -0.2250 0.079 Uiso 1 1 calc R
C17 C 0.5789(6) 0.8445(6) -0.1479(5) 0.055(2) Uani 1 1 d .
H17B H 0.5435 0.8521 -0.1021 0.066 Uiso 1 1 calc R
C18 C 0.6800(5) 0.8232(5) -0.1427(4) 0.0429(17) Uani 1 1 d .
C19 C 1.1432(5) 0.8969(5) -0.0500(4) 0.0373(16) Uani 1 1 d .
C20 C 1.1636(5) 0.9528(6) -0.0012(5) 0.0484(19) Uani 1 1 d .
H20B H 1.1141 0.9915 0.0111 0.058 Uiso 1 1 calc R
C21 C 1.2599(6) 0.9526(6) 0.0311(5) 0.054(2) Uani 1 1 d .
H21A H 1.2742 0.9904 0.0650 0.064 Uiso 1 1 calc R
C22 C 1.3320(6) 0.8953(6) 0.0112(5) 0.053(2) Uani 1 1 d .
C23 C 1.3113(6) 0.8396(7) -0.0402(6) 0.065(2) Uani 1 1 d .
H23A H 1.3608 0.8024 -0.0548 0.079 Uiso 1 1 calc R
C24 C 1.2158(6) 0.8400(6) -0.0694(5) 0.055(2) Uani 1 1 d .
H24A H 1.2006 0.8014 -0.1025 0.066 Uiso 1 1 calc R
C25 C 1.4527(8) 0.9379(8) 0.0976(8) 0.097(4) Uani 1 1 d .
H25A H 1.5214 0.9274 0.1119 0.146 Uiso 1 1 calc R
H25B H 1.4121 0.9186 0.1453 0.146 Uiso 1 1 calc R
H25C H 1.4405 1.0009 0.0753 0.146 Uiso 1 1 calc R
C26 C 1.1457(5) 0.9008(5) -0.4080(4) 0.0385(16) Uani 1 1 d .
C27 C 1.2182(6) 0.8447(6) -0.3634(5) 0.057(2) Uani 1 1 d .
H27A H 1.2029 0.8088 -0.3126 0.069 Uiso 1 1 calc R
C28 C 1.3138(7) 0.8428(7) -0.3954(6) 0.069(3) Uani 1 1 d .
H28A H 1.3622 0.8043 -0.3664 0.083 Uiso 1 1 calc R
C29 C 1.3370(6) 0.8974(6) -0.4690(6) 0.058(2) Uani 1 1 d .
C30 C 1.2655(6) 0.9554(6) -0.5122(6) 0.058(2) Uani 1 1 d .
H30A H 1.2813 0.9939 -0.5617 0.070 Uiso 1 1 calc R
C31 C 1.1686(5) 0.9553(6) -0.4800(5) 0.0481(19) Uani 1 1 d .
H31A H 1.1199 0.9933 -0.5089 0.058 Uiso 1 1 calc R
C32 C 1.4572(8) 0.9395(9) -0.5757(9) 0.110(5) Uani 1 1 d .
H32A H 1.5260 0.9286 -0.5869 0.166 Uiso 1 1 calc R
H32B H 1.4453 1.0025 -0.5797 0.166 Uiso 1 1 calc R
H32C H 1.4168 0.9201 -0.6144 0.166 Uiso 1 1 calc R
C33 C 0.5617(5) 0.7181(5) -0.8703(4) 0.0424(17) Uani 1 1 d .
C34 C 0.5053(6) 0.6504(6) -0.9639(5) 0.0498(19) Uani 1 1 d .
C35 C 0.4108(5) 0.6593(5) -0.8584(4) 0.0418(17) Uani 1 1 d .
C36 C 0.3209(5) 0.6442(6) -0.6737(4) 0.0444(17) Uani 1 1 d .
H36A H 0.3457 0.5853 -0.6630 0.053 Uiso 1 1 calc R
C37 C 0.2998(5) 0.6908(6) -0.7539(4) 0.0432(18) Uani 1 1 d .
C38 C 0.2600(6) 0.7766(6) -0.7695(5) 0.055(2) Uani 1 1 d .
H38A H 0.2453 0.8071 -0.8226 0.066 Uiso 1 1 calc R
C39 C 0.2423(7) 0.8166(6) -0.7058(5) 0.063(2) Uani 1 1 d .
H39A H 0.2147 0.8745 -0.7164 0.075 Uiso 1 1 calc R
C40 C 0.2638(6) 0.7741(6) -0.6271(5) 0.055(2) Uani 1 1 d .
H40A H 0.2514 0.8027 -0.5848 0.066 Uiso 1 1 calc R
C41 C 0.3045(5) 0.6871(6) -0.6115(4) 0.0421(18) Uani 1 1 d .
C42 C 0.4157(5) 0.6552(5) -0.4963(4) 0.0439(17) Uani 1 1 d .
C43 C 0.5117(6) 0.6426(6) -0.3883(5) 0.055(2) Uani 1 1 d .
C44 C 0.5687(5) 0.7109(5) -0.5105(4) 0.0429(17) Uani 1 1 d .
C45 C 0.6252(5) 0.7579(5) -0.6993(4) 0.0420(17) Uani 1 1 d .
H45A H 0.5891 0.7056 -0.6883 0.050 Uiso 1 1 calc R
C46 C 0.6554(5) 0.7966(6) -0.6361(4) 0.0458(19) Uani 1 1 d .
C47 C 0.7064(5) 0.8762(6) -0.6530(5) 0.050(2) Uani 1 1 d .
H47A H 0.7263 0.9009 -0.6105 0.060 Uiso 1 1 calc R
C48 C 0.7280(6) 0.9192(6) -0.7329(5) 0.057(2) Uani 1 1 d .
H48A H 0.7609 0.9733 -0.7442 0.069 Uiso 1 1 calc R
C49 C 0.7007(6) 0.8816(6) -0.7949(5) 0.051(2) Uani 1 1 d .
H49A H 0.7151 0.9103 -0.8485 0.062 Uiso 1 1 calc R
C50 C 0.6509(5) 0.8000(6) -0.7783(5) 0.0441(18) Uani 1 1 d .
C51 C 0.2454(5) 0.5922(6) -0.8426(5) 0.0472(19) Uani 1 1 d .
C52 C 0.1603(7) 0.6326(7) -0.8826(6) 0.069(3) Uani 1 1 d .
H52A H 0.1526 0.6948 -0.8979 0.082 Uiso 1 1 calc R
C53 C 0.0881(7) 0.5777(8) -0.8987(8) 0.088(4) Uani 1 1 d .
H53A H 0.0298 0.6042 -0.9231 0.105 Uiso 1 1 calc R
C54 C 0.0977(7) 0.4873(8) -0.8810(7) 0.071(3) Uani 1 1 d .
C55 C 0.1819(9) 0.4480(7) -0.8453(8) 0.090(4) Uani 1 1 d .
H55A H 0.1910 0.3858 -0.8340 0.107 Uiso 1 1 calc R
C56 C 0.2561(8) 0.5027(7) -0.8254(8) 0.091(4) Uani 1 1 d .
H56A H 0.3136 0.4757 -0.7998 0.109 Uiso 1 1 calc R
C57 C 0.0277(12) 0.3505(9) -0.8872(12) 0.153(8) Uani 1 1 d .
H57A H -0.0303 0.3282 -0.9073 0.230 Uiso 1 1 calc R
H57B H 0.0324 0.3266 -0.8295 0.230 Uiso 1 1 calc R
H57C H 0.0857 0.3323 -0.9137 0.230 Uiso 1 1 calc R
C58 C 0.2515(6) 0.5871(6) -0.4806(4) 0.0479(19) Uani 1 1 d .
C59 C 0.1606(7) 0.6242(7) -0.4646(6) 0.066(3) Uani 1 1 d .
H59A H 0.1484 0.6855 -0.4838 0.080 Uiso 1 1 calc R
C60 C 0.0879(7) 0.5720(8) -0.4206(6) 0.076(3) Uani 1 1 d .
H60A H 0.0263 0.5974 -0.4119 0.091 Uiso 1 1 calc R
C61 C 0.1074(6) 0.4808(7) -0.3894(5) 0.059(2) Uani 1 1 d .
C62 C 0.1995(7) 0.4433(6) -0.4045(6) 0.065(3) Uani 1 1 d .
H62A H 0.2132 0.3824 -0.3843 0.078 Uiso 1 1 calc R
C63 C 0.2693(7) 0.4969(6) -0.4491(6) 0.066(3) Uani 1 1 d .
H63A H 0.3307 0.4716 -0.4586 0.079 Uiso 1 1 calc R
C64 C -0.0588(8) 0.4567(10) -0.3382(8) 0.109(5) Uani 1 1 d .
H64A H -0.0980 0.4107 -0.3049 0.164 Uiso 1 1 calc R
H64B H -0.0871 0.4745 -0.3916 0.164 Uiso 1 1 calc R
H64C H -0.0579 0.5076 -0.3141 0.164 Uiso 1 1 calc R
C65 C -0.275(3) 0.5159(17) -0.7933(17) 0.273(17) Uani 1 1 d .
H65A H -0.2688 0.4930 -0.7357 0.410 Uiso 1 1 calc R
H65B H -0.3429 0.5359 -0.8055 0.410 Uiso 1 1 calc R
H65C H -0.2321 0.5654 -0.8112 0.410 Uiso 1 1 calc R
C66 C -0.2512(15) 0.467(2) -0.9166(12) 0.220(13) Uani 1 1 d .
H66A H -0.2282 0.4161 -0.9366 0.330 Uiso 1 1 calc R
H66B H -0.2089 0.5167 -0.9370 0.330 Uiso 1 1 calc R
H66C H -0.3180 0.4832 -0.9345 0.330 Uiso 1 1 calc R
C67 C -0.234(2) 0.3693(16) -0.7822(14) 0.203(11) Uani 1 1 d .
H67A H -0.2400 0.3645 -0.7264 0.244 Uiso 1 1 calc R

loop_
_atom_site_aniso_label
_atom_site_aniso_U_11
_atom_site_aniso_U_22
_atom_site_aniso_U_33
_atom_site_aniso_U_23
_atom_site_aniso_U_13
_atom_site_aniso_U_12
Cl1 0.0576(12) 0.0791(15) 0.0340(9) 0.0015(9) 0.0030(9) -0.0132(11)
Cl2 0.0599(12) 0.0704(14) 0.0503(11) -0.0289(10) -0.0007(9) -0.0168(10)
Cl3 0.0842(16) 0.0962(19) 0.0542(12) -0.0396(13) 0.0181(12) -0.0306(14)
Cl4 0.0726(16) 0.154(3) 0.0421(12) 0.0071(14) -0.0157(11) -0.0344(17)
O1 0.040(3) 0.081(5) 0.113(6) -0.014(4) -0.026(3) 0.000(3)
O2 0.037(3) 0.102(6) 0.114(6) -0.030(5) 0.026(4) -0.002(3)
O3 0.086(5) 0.087(6) 0.179(9) -0.060(6) -0.027(6) -0.027(4)
O4 0.062(4) 0.082(5) 0.066(4) -0.008(3) 0.020(3) -0.028(3)
O5 0.44(3) 0.090(8) 0.115(9) -0.030(7) 0.019(12) 0.061(12)
N1 0.034(3) 0.050(4) 0.038(3) -0.008(3) 0.000(3) -0.008(3)
N2 0.044(3) 0.065(4) 0.037(3) -0.011(3) 0.012(3) -0.019(3)
N3 0.034(3) 0.054(4) 0.036(3) -0.006(3) 0.004(3) -0.009(3)
N4 0.033(3) 0.053(4) 0.033(3) -0.006(3) -0.003(2) -0.008(3)
N5 0.032(3) 0.054(4) 0.042(3) -0.019(3) 0.001(3) -0.012(3)
N6 0.030(3) 0.059(4) 0.036(3) -0.012(3) 0.001(2) -0.012(3)
N7 0.037(3) 0.046(4) 0.044(3) -0.015(3) -0.003(3) -0.003(3)
N8 0.039(3) 0.069(4) 0.034(3) -0.018(3) 0.000(3) -0.020(3)
N9 0.041(3) 0.107(6) 0.036(3) -0.028(4) 0.000(3) -0.028(4)
N10 0.038(3) 0.079(5) 0.031(3) -0.012(3) 0.009(3) -0.023(3)
N11 0.037(3) 0.065(4) 0.036(3) -0.016(3) 0.003(3) -0.014(3)
N12 0.044(4) 0.066(4) 0.038(3) -0.018(3) 0.007(3) -0.012(3)
N13 0.037(3) 0.065(4) 0.045(3) -0.018(3) 0.002(3) -0.015(3)
N14 0.034(3) 0.074(5) 0.047(4) -0.023(3) 0.002(3) -0.014(3)
N15 0.037(3) 0.072(5) 0.039(3) -0.009(3) -0.001(3) -0.016(3)
N16 0.037(3) 0.066(4) 0.045(3) -0.019(3) -0.001(3) -0.013(3)
N17 0.040(3) 0.067(5) 0.044(4) -0.009(3) -0.003(3) -0.011(3)
N18 0.046(4) 0.079(5) 0.044(4) -0.011(3) -0.007(3) -0.020(4)
N19 0.038(3) 0.090(5) 0.038(3) -0.021(3) -0.003(3) -0.018(3)
N20 0.037(3) 0.084(5) 0.038(3) -0.023(3) 0.005(3) -0.013(3)
N21 0.117(9) 0.063(7) 0.133(10) -0.007(7) -0.017(8) 0.001(6)
C1 0.038(4) 0.049(5) 0.041(4) -0.008(3) 0.004(3) -0.007(3)
C2 0.043(4) 0.046(4) 0.034(4) -0.014(3) 0.000(3) -0.003(3)
C3 0.031(3) 0.043(4) 0.035(3) -0.012(3) 0.006(3) -0.005(3)
C4 0.035(4) 0.039(4) 0.040(4) -0.004(3) 0.000(3) -0.012(3)
C5 0.023(3) 0.062(5) 0.030(3) -0.010(3) 0.003(3) -0.011(3)
C6 0.045(4) 0.049(5) 0.042(4) -0.018(3) 0.004(3) -0.010(3)
C7 0.060(5) 0.044(5) 0.047(4) -0.011(4) -0.005(4) 0.000(4)
C8 0.047(4) 0.046(5) 0.041(4) -0.005(3) -0.005(3) 0.001(4)
C9 0.028(3) 0.047(4) 0.035(3) -0.010(3) -0.002(3) -0.009(3)
C10 0.027(3) 0.049(4) 0.034(3) -0.006(3) -0.002(3) -0.006(3)
C11 0.043(4) 0.050(5) 0.039(4) -0.012(3) -0.003(3) -0.009(3)
C12 0.036(4) 0.061(5) 0.036(4) -0.009(3) -0.004(3) -0.015(3)
C13 0.031(3) 0.062(5) 0.035(4) -0.012(3) -0.001(3) -0.013(3)
C14 0.032(4) 0.074(6) 0.045(4) -0.012(4) -0.002(3) -0.018(4)
C15 0.032(4) 0.104(8) 0.055(5) -0.008(5) -0.008(4) -0.008(4)
C16 0.033(4) 0.101(8) 0.059(5) -0.011(5) 0.000(4) 0.007(4)
C17 0.036(4) 0.075(6) 0.056(5) -0.020(4) 0.004(4) -0.005(4)
C18 0.029(3) 0.058(5) 0.041(4) -0.009(3) 0.005(3) -0.013(3)
C19 0.028(3) 0.045(4) 0.036(3) -0.004(3) -0.004(3) -0.003(3)
C20 0.032(4) 0.065(5) 0.049(4) -0.015(4) -0.003(3) 0.002(4)
C21 0.049(5) 0.056(5) 0.055(5) -0.011(4) -0.014(4) -0.008(4)
C22 0.038(4) 0.054(5) 0.061(5) 0.003(4) -0.013(4) -0.002(4)
C23 0.042(5) 0.080(7) 0.075(6) -0.021(5) -0.003(4) 0.010(4)
C24 0.045(4) 0.067(6) 0.057(5) -0.021(4) 0.000(4) 0.000(4)
C25 0.072(7) 0.091(8) 0.132(11) -0.028(8) -0.051(7) -0.010(6)
C26 0.033(3) 0.049(4) 0.038(4) -0.017(3) -0.002(3) -0.006(3)
C27 0.045(5) 0.065(6) 0.055(5) -0.003(4) 0.000(4) 0.002(4)
C28 0.043(5) 0.088(7) 0.072(6) -0.012(5) -0.013(4) 0.012(5)
C29 0.034(4) 0.069(6) 0.079(6) -0.037(5) 0.010(4) -0.008(4)
C30 0.056(5) 0.052(5) 0.064(5) -0.009(4) 0.021(4) -0.012(4)
C31 0.036(4) 0.062(5) 0.044(4) -0.007(4) 0.006(3) -0.001(4)
C32 0.066(7) 0.109(10) 0.154(13) -0.029(9) 0.063(8) -0.015(7)
C33 0.037(4) 0.053(5) 0.037(4) -0.010(3) 0.002(3) -0.005(3)
C34 0.047(4) 0.063(5) 0.045(4) -0.024(4) 0.006(4) -0.008(4)
C35 0.032(4) 0.053(5) 0.043(4) -0.017(3) 0.001(3) -0.006(3)
C36 0.035(4) 0.056(5) 0.044(4) -0.014(4) 0.000(3) -0.001(3)
C37 0.027(3) 0.068(5) 0.039(4) -0.020(4) 0.001(3) -0.010(3)
C38 0.044(4) 0.069(6) 0.049(5) -0.010(4) -0.010(4) 0.002(4)
C39 0.070(6) 0.059(6) 0.060(5) -0.017(5) -0.006(5) 0.012(5)
C40 0.055(5) 0.065(6) 0.051(5) -0.024(4) 0.004(4) -0.002(4)
C41 0.027(3) 0.063(5) 0.038(4) -0.016(4) 0.002(3) -0.015(3)
C42 0.038(4) 0.052(5) 0.044(4) -0.013(3) -0.004(3) -0.008(3)
C43 0.046(4) 0.075(6) 0.041(4) -0.005(4) -0.012(4) -0.010(4)
C44 0.028(3) 0.062(5) 0.041(4) -0.014(4) 0.001(3) -0.009(3)
C45 0.024(3) 0.057(5) 0.047(4) -0.016(4) 0.003(3) -0.014(3)
C46 0.030(3) 0.072(6) 0.039(4) -0.018(4) 0.005(3) -0.015(4)
C47 0.036(4) 0.073(6) 0.049(4) -0.027(4) 0.002(3) -0.016(4)
C48 0.046(4) 0.066(6) 0.064(5) -0.020(4) 0.008(4) -0.025(4)
C49 0.041(4) 0.061(5) 0.051(4) -0.009(4) 0.000(4) -0.015(4)
C50 0.023(3) 0.064(5) 0.049(4) -0.019(4) 0.001(3) -0.010(3)
C51 0.034(4) 0.066(6) 0.044(4) -0.017(4) 0.004(3) -0.011(4)
C52 0.059(5) 0.061(6) 0.089(7) -0.021(5) -0.027(5) -0.005(5)
C53 0.051(6) 0.083(8) 0.135(10) -0.036(7) -0.029(6) -0.003(5)
C54 0.052(5) 0.084(8) 0.087(7) -0.035(6) 0.002(5) -0.021(5)
C55 0.090(8) 0.049(6) 0.131(10) -0.022(6) -0.019(7) -0.005(6)
C56 0.071(7) 0.062(7) 0.139(11) -0.018(7) -0.039(7) 0.008(5)
C57 0.127(12) 0.073(9) 0.28(2) -0.067(12) -0.055(14) -0.024(8)
C58 0.040(4) 0.063(5) 0.039(4) -0.007(4) -0.003(3) -0.010(4)
C59 0.052(5) 0.065(6) 0.069(6) 0.009(5) 0.011(4) 0.003(4)
C60 0.049(5) 0.093(8) 0.074(6) 0.006(6) 0.020(5) 0.003(5)
C61 0.051(5) 0.079(7) 0.046(4) -0.012(4) 0.007(4) -0.024(5)
C62 0.056(5) 0.053(5) 0.091(7) -0.022(5) 0.020(5) -0.018(4)
C63 0.051(5) 0.049(5) 0.104(8) -0.028(5) 0.006(5) -0.006(4)
C64 0.058(7) 0.146(12) 0.107(10) 0.006(8) 0.032(7) -0.018(7)
C65 0.42(5) 0.16(2) 0.27(3) -0.11(2) -0.09(3) -0.03(3)
C66 0.136(16) 0.42(4) 0.102(13) -0.057(19) 0.002(12) 0.05(2)
C67 0.32(3) 0.136(19) 0.133(17) 0.002(15) 0.014(19) 0.03(2)

loop_
_atom_type_symbol
_atom_type_description
_atom_type_scat_dispersion_real
_atom_type_scat_dispersion_imag
_atom_type_scat_source
C C 0.0033 0.0016 'International Tables Vol C Tables 4.2.6.8 and 6.1.1.4'
H H 0.0000 0.0000 'International Tables Vol C Tables 4.2.6.8 and 6.1.1.4'
N N 0.0061 0.0033 'International Tables Vol C Tables 4.2.6.8 and 6.1.1.4'
O O 0.0106 0.0060 'International Tables Vol C Tables 4.2.6.8 and 6.1.1.4'
Cl Cl 0.1484 0.1585 'International Tables Vol C Tables 4.2.6.8 and 6.1.1.4'

loop_
_geom_angle_atom_site_label_1
_geom_angle_atom_site_label_2
_geom_angle_atom_site_label_3
_geom_angle
C22 O1 C25 118.0(8)
C29 O2 C32 118.0(9)
C57 O3 C54 119.2(10)
C61 O4 C64 116.9(8)
C3 N1 C1 114.0(6)
C2 N2 C1 113.8(6)
C2 N3 C3 111.1(6)
C3 N4 C5 119.7(5)
C3 N4 C19 122.6(6)
C5 N4 C19 117.6(5)
C10 N5 C9 121.8(6)
C10 N5 C26 120.6(6)
C9 N5 C26 117.5(5)
C12 N6 C10 113.4(6)
C11 N7 C10 112.1(6)
C11 N8 C12 112.6(6)
C12 N9 C14 132.0(6)
C1 N10 C18 132.7(6)
C33 N11 C35 113.6(6)
C34 N12 C33 112.0(6)
C34 N13 C35 111.8(6)
C35 N14 C37 118.9(6)
C35 N14 C51 122.5(6)
C37 N14 C51 118.5(6)
C42 N15 C58 122.5(6)
C42 N15 C41 119.4(6)
C58 N15 C41 117.9(6)
C44 N16 C42 114.0(6)
C43 N17 C42 110.4(6)
C43 N18 C44 112.1(6)
C44 N19 C46 131.2(6)
C33 N20 C50 131.9(6)
C67 N21 C66 131(2)
C67 N21 C65 110.6(19)
C66 N21 C65 117.7(19)
N1 C1 N10 121.8(7)
N1 C1 N2 124.2(7)
N10 C1 N2 114.0(6)
N3 C2 N2 129.1(7)
N3 C2 Cl1 116.5(5)
N2 C2 Cl1 114.4(5)
N1 C3 N3 127.7(6)
N1 C3 N4 117.6(6)
N3 C3 N4 114.8(6)
C5 C4 C9 119.4(7)
C6 C5 C4 120.1(6)
C6 C5 N4 119.7(6)
C4 C5 N4 120.2(7)
C5 C6 C7 119.4(7)
C8 C7 C6 120.9(8)
C9 C8 C7 119.6(7)
C8 C9 C4 120.5(7)
C8 C9 N5 120.4(6)
C4 C9 N5 119.1(7)
N7 C10 N5 117.1(6)
N7 C10 N6 126.2(6)
N5 C10 N6 116.7(6)
N8 C11 N7 129.8(7)
N8 C11 Cl2 115.0(5)
N7 C11 Cl2 115.2(6)
N6 C12 N9 121.0(7)
N6 C12 N8 125.8(6)
N9 C12 N8 113.2(6)
C18 C13 C14 118.1(7)
C15 C14 C13 120.6(7)
C15 C14 N9 115.1(7)
C13 C14 N9 123.8(7)
C16 C15 C14 120.1(8)
C15 C16 C17 120.5(8)
C16 C17 C18 119.8(8)
C13 C18 C17 120.8(7)
C13 C18 N10 122.8(6)
C17 C18 N10 115.7(6)
C20 C19 C24 120.6(7)
C20 C19 N4 120.1(6)
C24 C19 N4 119.3(7)
C19 C20 C21 120.2(7)
C22 C21 C20 118.7(8)
C21 C22 C23 120.8(7)
C21 C22 O1 123.9(8)
C23 C22 O1 115.3(8)
C24 C23 C22 119.1(8)
C19 C24 C23 120.6(8)
C31 C26 C27 120.3(7)
C31 C26 N5 121.7(7)
C27 C26 N5 118.0(7)
C26 C27 C28 119.5(8)
C29 C28 C27 120.3(8)
C28 C29 O2 116.3(9)
C28 C29 C30 120.1(7)
O2 C29 C30 123.6(9)
C29 C30 C31 119.0(8)
C26 C31 C30 120.8(8)
N11 C33 N20 121.6(6)
N11 C33 N12 125.6(7)
N20 C33 N12 112.8(6)
N13 C34 N12 129.8(7)
N13 C34 Cl3 116.1(6)
N12 C34 Cl3 114.0(6)
N11 C35 N13 126.9(6)
N11 C35 N14 117.1(6)
N13 C35 N14 116.0(6)
C41 C36 C37 119.0(8)
C38 C37 C36 120.6(7)
C38 C37 N14 120.7(7)
C36 C37 N14 118.7(7)
C39 C38 C37 118.9(8)
C38 C39 C40 122.2(9)
C39 C40 C41 118.7(8)
C36 C41 C40 120.6(7)
C36 C41 N15 120.2(7)
C40 C41 N15 119.3(7)
N16 C42 N15 117.9(7)
N16 C42 N17 127.0(6)
N15 C42 N17 115.0(6)
N18 C43 N17 130.9(7)
N18 C43 Cl4 115.7(6)
N17 C43 Cl4 113.2(6)
N19 C44 N16 121.6(7)
N19 C44 N18 113.1(6)
N16 C44 N18 125.2(6)
C50 C45 C46 118.0(7)
C47 C46 C45 120.8(7)
C47 C46 N19 116.3(6)
C45 C46 N19 122.7(7)
C46 C47 C48 120.3(7)
C49 C48 C47 119.6(8)
C48 C49 C50 120.5(8)
C45 C50 C49 120.7(7)
C45 C50 N20 124.0(7)
C49 C50 N20 115.0(7)
C56 C51 C52 119.2(8)
C56 C51 N14 120.5(8)
C52 C51 N14 120.3(8)
C53 C52 C51 118.0(9)
C54 C53 C52 123.3(10)
C53 C54 C55 118.9(9)
C53 C54 O3 116.9(10)
C55 C54 O3 124.2(11)
C54 C55 C56 119.1(10)
C51 C56 C55 121.5(10)
C63 C58 C59 118.3(8)
C63 C58 N15 120.1(7)
C59 C58 N15 121.6(8)
C60 C59 C58 121.2(9)
C59 C60 C61 119.4(9)
O4 C61 C60 124.4(8)
O4 C61 C62 116.1(9)
C60 C61 C62 119.5(8)
C63 C62 C61 119.5(9)
C62 C63 C58 122.0(9)
O5 C67 N21 117(2)

loop_
_geom_bond_atom_site_label_1
_geom_bond_atom_site_label_2
_geom_bond_distance
Cl1 C2 1.736(7)
Cl2 C11 1.733(7)
Cl3 C34 1.735(8)
Cl4 C43 1.747(8)
O1 C22 1.392(9)
O1 C25 1.413(13)
O2 C29 1.368(9)
O2 C32 1.421(14)
O3 C57 1.356(15)
O3 C54 1.366(11)
O4 C61 1.374(10)
O4 C64 1.438(13)
O5 C67 1.27(2)
N1 C3 1.333(9)
N1 C1 1.334(9)
N2 C2 1.321(9)
N2 C1 1.368(9)
N3 C2 1.312(9)
N3 C3 1.360(9)
N4 C3 1.377(9)
N4 C5 1.422(9)
N4 C19 1.461(8)
N5 C10 1.365(8)
N5 C9 1.441(9)
N5 C26 1.444(9)
N6 C12 1.329(9)
N6 C10 1.374(8)
N7 C11 1.330(9)
N7 C10 1.335(9)
N8 C11 1.307(9)
N8 C12 1.369(9)
N9 C12 1.352(9)
N9 C14 1.407(10)
N10 C1 1.338(9)
N10 C18 1.428(9)
N11 C33 1.331(9)
N11 C35 1.341(9)
N12 C34 1.325(10)
N12 C33 1.369(9)
N13 C34 1.308(10)
N13 C35 1.350(9)
N14 C35 1.361(9)
N14 C37 1.444(9)
N14 C51 1.453(9)
N15 C42 1.355(9)
N15 C58 1.450(10)
N15 C41 1.452(9)
N16 C44 1.336(9)
N16 C42 1.339(9)
N17 C43 1.339(10)
N17 C42 1.365(9)
N18 C43 1.293(10)
N18 C44 1.385(9)
N19 C44 1.335(9)
N19 C46 1.424(10)
N20 C33 1.364(9)
N20 C50 1.423(9)
N21 C67 1.31(2)
N21 C66 1.344(19)
N21 C65 1.44(3)
C4 C5 1.388(10)
C4 C9 1.393(9)
C5 C6 1.384(11)
C6 C7 1.386(11)
C7 C8 1.375(11)
C8 C9 1.373(10)
C13 C18 1.388(10)
C13 C14 1.395(10)
C14 C15 1.390(11)
C15 C16 1.360(12)
C16 C17 1.375(12)
C17 C18 1.390(10)
C19 C20 1.354(10)
C19 C24 1.375(11)
C20 C21 1.416(10)
C21 C22 1.378(12)
C22 C23 1.386(13)
C23 C24 1.385(12)
C26 C31 1.343(10)
C26 C27 1.390(11)
C27 C28 1.392(12)
C28 C29 1.365(13)
C29 C30 1.386(13)
C30 C31 1.405(11)
C36 C41 1.374(10)
C36 C37 1.406(10)
C37 C38 1.373(12)
C38 C39 1.369(12)
C39 C40 1.370(12)
C40 C41 1.393(12)
C45 C50 1.385(10)
C45 C46 1.404(10)
C46 C47 1.387(11)
C47 C48 1.388(11)
C48 C49 1.366(11)
C49 C50 1.404(11)
C51 C56 1.337(13)
C51 C52 1.393(12)
C52 C53 1.375(13)
C53 C54 1.349(15)
C54 C55 1.351(15)
C55 C56 1.417(14)
C58 C63 1.376(12)
C58 C59 1.382(12)
C59 C60 1.380(13)
C60 C61 1.392(14)
C61 C62 1.395(13)
C62 C63 1.365(12)

loop_
_geom_hbond_atom_site_label_D
_geom_hbond_atom_site_label_H
_geom_hbond_atom_site_label_A
_geom_hbond_distance_DH
_geom_hbond_distance_HA
_geom_hbond_distance_DA
_geom_hbond_angle_DHA
_geom_hbond_site_symmetry_A
N9 H9A N18 0.86 2.17 3.021(9) 172.3 .
N10 H10A N12 0.86 2.11 2.958(8) 169.9 1_556
N19 H19A N8 0.86 2.17 3.031(8) 174.1 .
N20 H20A N2 0.86 2.09 2.951(8) 175.3 1_554

loop_
_cod_related_entry_id
_cod_related_entry_code
_cod_related_entry_database
1 30651709 ChemSpider
